data_7204872
loop_
_publ_author_name
'Basavoju, Srinivas'
'Aitipamula, Srinivasulu'
'Desiraju, Gautam R.'

_publ_section_title
;
 Host?guest and network structures of some tetraphenylmethane
 derivativesElectronic supplementary information (ESI) available: ORTEP
 diagrams of the compounds in this study; structure solution and
 refinement details for (TCTPM)&#xFFFD;(MeCN)0.5. See
 http://www.rsc.org/suppdata/ce/b4/b403858b/
;
_journal_issue 25
_journal_name_full CrystEngComm
_journal_page_first 120
_journal_paper_doi 10.1039/b403858b
_journal_volume 6
_journal_year 2004
_chemical_formula_moiety 'C75 H58 N6 O14'
_chemical_formula_sum 'C75 H58 N6 O14'
_chemical_formula_weight 1267.27
_chemical_melting_point 240
_chemical_name_common bis(4-nitrophenyl)diphenylmethane-water
_chemical_name_systematic bis(4-nitrophenyl)diphenylmethane-water
_space_group_IT_number 148
_symmetry_cell_setting trigonal
_symmetry_space_group_name_Hall '-R 3'
_symmetry_space_group_name_H-M 'R -3 :H'
_atom_sites_solution_hydrogens geom
_atom_sites_solution_primary direct
_atom_sites_solution_secondary difmap
_audit_creation_method SHELXL-97
_cell_angle_alpha 90.00
_cell_angle_beta 90.00
_cell_angle_gamma 120.00
_cell_formula_units_Z 6
_cell_length_a 20.909(2)
_cell_length_b 20.909(2)
_cell_length_c 25.247(4)
_cell_measurement_temperature 293(2)
_cell_volume 9559(2)
_computing_structure_refinement 'SHELXL-97 (Sheldrick, 1997)'
_computing_structure_solution 'SHELXS-97 (Sheldrick, 1990)'
_diffrn_ambient_temperature 293(2)
_diffrn_measured_fraction_theta_full 0.999
_diffrn_measured_fraction_theta_max 0.999
_diffrn_radiation_monochromator graphite
_diffrn_radiation_source 'fine-focus sealed tube'
_diffrn_radiation_type MoK\a
_diffrn_radiation_wavelength 0.71073
_diffrn_reflns_av_R_equivalents 0.0504
_diffrn_reflns_av_sigmaI/netI 0.0367
_diffrn_reflns_limit_h_max 20
_diffrn_reflns_limit_h_min -23
_diffrn_reflns_limit_k_max 23
_diffrn_reflns_limit_k_min -21
_diffrn_reflns_limit_l_max 28
_diffrn_reflns_limit_l_min -28
_diffrn_reflns_number 16506
_diffrn_reflns_theta_full 24.03
_diffrn_reflns_theta_max 24.03
_diffrn_reflns_theta_min 1.38
_exptl_absorpt_coefficient_mu 0.092
_exptl_absorpt_correction_type none
_exptl_crystal_colour 'pale yellow'
_exptl_crystal_density_diffrn 1.321
_exptl_crystal_density_method 'not measured'
_exptl_crystal_description block
_exptl_crystal_F_000 3972
_exptl_crystal_size_max 0.45
_exptl_crystal_size_mid 0.30
_exptl_crystal_size_min 0.29
_refine_diff_density_max 0.863
_refine_diff_density_min -0.233
_refine_diff_density_rms 0.075
_refine_ls_extinction_coef 0.0003(3)
_refine_ls_extinction_expression Fc^*^=kFc[1+0.001xFc^2^\l^3^/sin(2\q)]^-1/4^
_refine_ls_extinction_method SHELXL
_refine_ls_goodness_of_fit_ref 1.029
_refine_ls_hydrogen_treatment mixed
_refine_ls_matrix_type full
_refine_ls_number_parameters 293
_refine_ls_number_reflns 3353
_refine_ls_number_restraints 0
_refine_ls_restrained_S_all 1.029
_refine_ls_R_factor_all 0.0989
_refine_ls_R_factor_gt 0.0673
_refine_ls_shift/su_max 0.000
_refine_ls_shift/su_mean 0.000
_refine_ls_structure_factor_coef Fsqd
_refine_ls_weighting_details 'calc w=1/[\s^2^(Fo^2^)+(0.1761P)^2^+0.0000P] where P=(Fo^2^+2Fc^2^)/3'
_refine_ls_weighting_scheme calc
_refine_ls_wR_factor_gt 0.2173
_refine_ls_wR_factor_ref 0.2487
_reflns_number_gt 2195
_reflns_number_total 3353
_reflns_threshold_expression >2sigma(I)
_cod_data_source_file b403858b.txt
_cod_data_source_block (DNTPM)3.(H2O)2
_cod_original_sg_symbol_H-M R-3
_cod_database_code 7204872

loop_
_symmetry_equiv_pos_as_xyz
'x, y, z'
'-y, x-y, z'
'-x+y, -x, z'
'x+2/3, y+1/3, z+1/3'
'-y+2/3, x-y+1/3, z+1/3'
'-x+y+2/3, -x+1/3, z+1/3'
'x+1/3, y+2/3, z+2/3'
'-y+1/3, x-y+2/3, z+2/3'
'-x+y+1/3, -x+2/3, z+2/3'
'-x, -y, -z'
'y, -x+y, -z'
'x-y, x, -z'
'-x+2/3, -y+1/3, -z+1/3'
'y+2/3, -x+y+1/3, -z+1/3'
'x-y+2/3, x+1/3, -z+1/3'
'-x+1/3, -y+2/3, -z+2/3'
'y+1/3, -x+y+2/3, -z+2/3'
'x-y+1/3, x+2/3, -z+2/3'

loop_
_atom_site_label
_atom_site_type_symbol
_atom_site_fract_x
_atom_site_fract_y
_atom_site_fract_z
_atom_site_U_iso_or_equiv
_atom_site_adp_type
_atom_site_occupancy
_atom_site_symmetry_multiplicity
_atom_site_calc_flag
_atom_site_refinement_flags
_atom_site_disorder_assembly
_atom_site_disorder_group
C1 C 0.22794(16) 0.37546(16) 0.52729(12) 0.0446(8) Uani 1 1 d . . .
C2 C 0.20512(18) 0.42118(17) 0.56155(11) 0.0476(8) Uani 1 1 d . . .
C3 C 0.13677(19) 0.3910(2) 0.58661(12) 0.0530(9) Uani 1 1 d . . .
H3A H 0.1047 0.3403 0.5847 0.064 Uiso 1 1 calc R . .
C4 C 0.1154(2) 0.4341(2) 0.61405(13) 0.0620(10) Uani 1 1 d . . .
H4A H 0.0698 0.4120 0.6310 0.074 Uiso 1 1 calc R . .
C5 C 0.1602(3) 0.5084(2) 0.61670(16) 0.0730(11) Uani 1 1 d . . .
H5A H 0.1458 0.5372 0.6357 0.088 Uiso 1 1 calc R . .
C6 C 0.2273(3) 0.5406(2) 0.59096(18) 0.0794(13) Uani 1 1 d . . .
H6A H 0.2578 0.5916 0.5920 0.095 Uiso 1 1 calc R . .
C7 C 0.2495(2) 0.4978(2) 0.56367(15) 0.0639(10) Uani 1 1 d . . .
H7A H 0.2949 0.5205 0.5464 0.077 Uiso 1 1 calc R . .
C8 C 0.19101(16) 0.29283(16) 0.54344(13) 0.0470(8) Uani 1 1 d . . .
C9 C 0.17904(18) 0.23965(18) 0.50578(14) 0.0544(9) Uani 1 1 d . . .
H9A H 0.1896 0.2534 0.4704 0.065 Uiso 1 1 calc R . .
C10 C 0.1521(2) 0.1675(2) 0.51971(19) 0.0697(11) Uani 1 1 d . . .
H10A H 0.1443 0.1329 0.4937 0.084 Uiso 1 1 calc R . .
C11 C 0.1363(2) 0.1454(2) 0.5715(2) 0.0814(13) Uani 1 1 d . . .
H11A H 0.1173 0.0961 0.5805 0.098 Uiso 1 1 calc R . .
C12 C 0.1488(2) 0.1967(2) 0.60964(19) 0.0819(13) Uani 1 1 d . . .
H12A H 0.1381 0.1822 0.6449 0.098 Uiso 1 1 calc R . .
C13 C 0.1775(2) 0.2711(2) 0.59610(15) 0.0637(10) Uani 1 1 d . . .
H13A H 0.1876 0.3059 0.6225 0.076 Uiso 1 1 calc R . .
C14 C 0.31062(16) 0.40036(17) 0.53282(12) 0.0449(8) Uani 1 1 d . . .
C15 C 0.34690(19) 0.42918(19) 0.58036(13) 0.0572(9) Uani 1 1 d . . .
H15A H 0.3229 0.4396 0.6071 0.069 Uiso 1 1 calc R . .
C16 C 0.41777(19) 0.4427(2) 0.58890(14) 0.0616(10) Uani 1 1 d . . .
H16A H 0.4416 0.4623 0.6209 0.074 Uiso 1 1 calc R . .
C17 C 0.45235(18) 0.42661(18) 0.54922(14) 0.0541(9) Uani 1 1 d . . .
C18 C 0.41904(18) 0.39854(18) 0.50197(14) 0.0552(9) Uani 1 1 d . . .
H18A H 0.4438 0.3887 0.4754 0.066 Uiso 1 1 calc R . .
C19 C 0.34768(17) 0.38472(18) 0.49381(13) 0.0525(9) Uani 1 1 d . . .
H19A H 0.3243 0.3647 0.4618 0.063 Uiso 1 1 calc R . .
N1 N 0.52720(18) 0.4391(2) 0.55814(16) 0.0772(10) Uani 1 1 d . . .
O1 O 0.55695(17) 0.4252(2) 0.52246(16) 0.1031(12) Uani 1 1 d . . .
O2 O 0.55707(18) 0.4660(3) 0.59980(14) 0.1312(16) Uani 1 1 d . . .
C20 C 0.20459(16) 0.38442(17) 0.47106(11) 0.0443(8) Uani 1 1 d . . .
C21 C 0.25207(19) 0.4393(2) 0.43700(13) 0.0609(10) Uani 1 1 d . . .
H21A H 0.3012 0.4696 0.4467 0.073 Uiso 1 1 calc R . .
C22 C 0.2279(2) 0.4502(2) 0.38879(14) 0.0687(11) Uani 1 1 d . . .
H22A H 0.2599 0.4881 0.3665 0.082 Uiso 1 1 calc R . .
C23 C 0.1566(2) 0.4045(2) 0.37447(12) 0.0557(9) Uani 1 1 d . . .
C24 C 0.10804(19) 0.34973(19) 0.40657(14) 0.0554(9) Uani 1 1 d . . .
H24A H 0.0594 0.3190 0.3959 0.067 Uiso 1 1 calc R . .
C25 C 0.13192(17) 0.34049(18) 0.45498(13) 0.0506(8) Uani 1 1 d . . .
H25A H 0.0986 0.3039 0.4776 0.061 Uiso 1 1 calc R . .
N2 N 0.1312(2) 0.4149(3) 0.32189(13) 0.0777(10) Uani 1 1 d . . .
O3 O 0.1735(2) 0.4675(3) 0.29518(13) 0.1200(14) Uani 1 1 d . . .
O4 O 0.0697(2) 0.3703(2) 0.30736(14) 0.1140(13) Uani 1 1 d . . .
O1W O 0.6667 0.3333 0.64687(19) 0.0964(17) Uani 1 3 d S . .
H1W H 0.6573 0.2916 0.6344 0.150 Uiso 0.67 1 d P . .
O2W O 0.6436(4) 0.3423(5) 0.5359(3) 0.0512(18) Uani 0.33 1 d P . .
H2WA H 0.6304 0.3153 0.5684 0.080 Uiso 0.33 1 d P . .
H2WB H 0.6167 0.3677 0.5319 0.080 Uiso 0.33 1 d P . .

loop_
_atom_site_aniso_label
_atom_site_aniso_U_11
_atom_site_aniso_U_22
_atom_site_aniso_U_33
_atom_site_aniso_U_23
_atom_site_aniso_U_13
_atom_site_aniso_U_12
C1 0.0459(17) 0.0484(18) 0.0389(17) 0.0000(13) 0.0004(13) 0.0232(15)
C2 0.0549(19) 0.053(2) 0.0399(17) 0.0014(14) -0.0027(14) 0.0310(16)
C3 0.059(2) 0.061(2) 0.0444(18) 0.0043(15) 0.0020(15) 0.0343(18)
C4 0.074(2) 0.085(3) 0.044(2) -0.0015(18) 0.0027(16) 0.052(2)
C5 0.095(3) 0.086(3) 0.063(2) -0.012(2) -0.006(2) 0.064(3)
C6 0.103(3) 0.056(2) 0.088(3) -0.010(2) -0.006(3) 0.046(2)
C7 0.065(2) 0.053(2) 0.073(2) -0.0008(18) 0.0020(18) 0.0288(18)
C8 0.0407(17) 0.0483(18) 0.054(2) 0.0040(15) 0.0006(14) 0.0241(15)
C9 0.0510(19) 0.052(2) 0.066(2) -0.0039(16) -0.0062(16) 0.0297(16)
C10 0.061(2) 0.056(2) 0.101(3) -0.010(2) -0.015(2) 0.0359(19)
C11 0.075(3) 0.054(2) 0.123(4) 0.017(3) 0.002(3) 0.038(2)
C12 0.091(3) 0.079(3) 0.091(3) 0.039(3) 0.024(2) 0.054(3)
C13 0.076(2) 0.069(2) 0.061(2) 0.0129(18) 0.0103(18) 0.047(2)
C14 0.0436(17) 0.0445(17) 0.0427(17) 0.0006(13) -0.0005(13) 0.0190(14)
C15 0.057(2) 0.071(2) 0.0451(19) -0.0068(16) -0.0062(16) 0.0328(18)
C16 0.055(2) 0.072(2) 0.053(2) -0.0104(17) -0.0132(16) 0.0278(19)
C17 0.0425(18) 0.053(2) 0.061(2) 0.0026(16) -0.0047(16) 0.0194(16)
C18 0.0459(19) 0.057(2) 0.059(2) -0.0033(16) 0.0026(15) 0.0226(16)
C19 0.0474(19) 0.058(2) 0.0483(19) -0.0095(15) -0.0040(14) 0.0235(16)
N1 0.054(2) 0.090(2) 0.084(3) 0.009(2) -0.0049(18) 0.0332(18)
O1 0.0663(19) 0.121(3) 0.132(3) -0.027(2) -0.0060(18) 0.0548(19)
O2 0.074(2) 0.232(5) 0.079(2) -0.015(3) -0.0294(18) 0.071(3)
C20 0.0438(17) 0.0468(18) 0.0430(17) -0.0029(13) 0.0005(13) 0.0232(15)
C21 0.0458(19) 0.068(2) 0.055(2) 0.0143(17) 0.0002(15) 0.0181(17)
C22 0.057(2) 0.091(3) 0.053(2) 0.0195(19) 0.0047(17) 0.033(2)
C23 0.064(2) 0.076(2) 0.0421(19) -0.0042(17) -0.0055(16) 0.046(2)
C24 0.0469(19) 0.063(2) 0.058(2) -0.0070(17) -0.0102(16) 0.0278(17)
C25 0.0430(18) 0.0514(19) 0.056(2) 0.0023(15) 0.0013(15) 0.0227(16)
N2 0.087(3) 0.116(3) 0.053(2) 0.001(2) -0.005(2) 0.068(2)
O3 0.126(3) 0.167(4) 0.065(2) 0.039(2) 0.000(2) 0.072(3)
O4 0.101(3) 0.155(3) 0.082(2) -0.002(2) -0.041(2) 0.061(3)
O1W 0.115(3) 0.115(3) 0.059(3) 0.000 0.000 0.0575(13)
O2W 0.032(5) 0.043(4) 0.069(4) 0.032(4) -0.012(3) 0.011(3)

loop_
_atom_type_symbol
_atom_type_description
_atom_type_scat_dispersion_real
_atom_type_scat_dispersion_imag
_atom_type_scat_source
C C 0.0033 0.0016 'International Tables Vol C Tables 4.2.6.8 and 6.1.1.4'
H H 0.0000 0.0000 'International Tables Vol C Tables 4.2.6.8 and 6.1.1.4'
N N 0.0061 0.0033 'International Tables Vol C Tables 4.2.6.8 and 6.1.1.4'
O O 0.0106 0.0060 'International Tables Vol C Tables 4.2.6.8 and 6.1.1.4'

loop_
_geom_angle_atom_site_label_1
_geom_angle_atom_site_label_2
_geom_angle_atom_site_label_3
_geom_angle
_geom_angle_site_symmetry_1
_geom_angle_site_symmetry_3
_geom_angle_publ_flag
C2 C1 C14 112.6(2) . . ?
C2 C1 C20 103.2(2) . . ?
C14 C1 C20 114.3(2) . . ?
C2 C1 C8 114.2(2) . . ?
C14 C1 C8 101.6(2) . . ?
C20 C1 C8 111.4(2) . . ?
C3 C2 C7 116.5(3) . . ?
C3 C2 C1 122.9(3) . . ?
C7 C2 C1 120.2(3) . . ?
C4 C3 C2 121.8(3) . . ?
C5 C4 C3 120.7(4) . . ?
C4 C5 C6 119.2(4) . . ?
C5 C6 C7 120.6(4) . . ?
C6 C7 C2 121.1(4) . . ?
C9 C8 C13 117.9(3) . . ?
C9 C8 C1 120.1(3) . . ?
C13 C8 C1 121.5(3) . . ?
C10 C9 C8 121.2(4) . . ?
C9 C10 C11 121.0(4) . . ?
C12 C11 C10 119.3(4) . . ?
C11 C12 C13 120.4(4) . . ?
C8 C13 C12 120.1(4) . . ?
C15 C14 C19 117.9(3) . . ?
C15 C14 C1 120.2(3) . . ?
C19 C14 C1 121.3(3) . . ?
C16 C15 C14 121.5(3) . . ?
C17 C16 C15 118.6(3) . . ?
C18 C17 C16 121.9(3) . . ?
C18 C17 N1 118.8(3) . . ?
C16 C17 N1 119.3(3) . . ?
C17 C18 C19 119.1(3) . . ?
C18 C19 C14 121.0(3) . . ?
O2 N1 O1 123.5(4) . . ?
O2 N1 C17 118.2(4) . . ?
O1 N1 C17 118.2(4) . . ?
C21 C20 C25 117.6(3) . . ?
C21 C20 C1 122.3(3) . . ?
C25 C20 C1 119.9(3) . . ?
C22 C21 C20 121.1(3) . . ?
C23 C22 C21 118.9(3) . . ?
C24 C23 C22 122.1(3) . . ?
C24 C23 N2 119.1(3) . . ?
C22 C23 N2 118.9(3) . . ?
C23 C24 C25 118.7(3) . . ?
C24 C25 C20 121.6(3) . . ?
O4 N2 O3 122.9(4) . . ?
O4 N2 C23 118.6(4) . . ?
O3 N2 C23 118.4(4) . . ?
O2W O2W O2W 60.000(1) 3_665 2_655 ?

loop_
_geom_bond_atom_site_label_1
_geom_bond_atom_site_label_2
_geom_bond_distance
_geom_bond_site_symmetry_2
_geom_bond_publ_flag
C1 C2 1.532(4) . ?
C1 C14 1.542(4) . ?
C1 C20 1.543(4) . ?
C1 C8 1.554(4) . ?
C2 C3 1.392(5) . ?
C2 C7 1.394(5) . ?
C3 C4 1.376(5) . ?
C4 C5 1.357(6) . ?
C5 C6 1.377(6) . ?
C6 C7 1.381(5) . ?
C8 C9 1.387(4) . ?
C8 C13 1.388(5) . ?
C9 C10 1.366(5) . ?
C10 C11 1.370(6) . ?
C11 C12 1.367(6) . ?
C12 C13 1.400(5) . ?
C14 C15 1.386(4) . ?
C14 C19 1.390(4) . ?
C15 C16 1.380(5) . ?
C16 C17 1.372(5) . ?
C17 C18 1.358(5) . ?
C17 N1 1.470(5) . ?
C18 C19 1.386(4) . ?
N1 O2 1.209(4) . ?
N1 O1 1.209(5) . ?
C20 C21 1.380(4) . ?
C20 C25 1.386(4) . ?
C21 C22 1.379(5) . ?
C22 C23 1.356(5) . ?
C23 C24 1.356(5) . ?
C23 N2 1.486(5) . ?
C24 C25 1.370(5) . ?
N2 O4 1.208(5) . ?
N2 O3 1.215(5) . ?
O2W O2W 1.035(9) 3_665 ?
O2W O2W 1.035(9) 2_655 ?
